data_1549314
loop_
_publ_author_name
'L\"ow, Henrik'
'Mena-Osteritz, Elena'
'von Delius, Max'

_publ_section_title
;
 Self-assembled orthoester cryptands: orthoester scope,
 post-functionalization, kinetic locking and tunable degradation kinetics.
;
_journal_issue 21
_journal_name_full 'Chemical science'
_journal_page_first 4785
_journal_page_last 4793
_journal_paper_doi 10.1039/c8sc01750f
_journal_volume 9
_journal_year 2018
_chemical_formula_moiety 'C26 H34 Na O9, C32 H12 B F24'
_chemical_formula_sum 'C58 H46 B F24 Na O9'
_chemical_formula_weight 1376.75
_chemical_name_systematic
'(1,9-diphenyl-2,5,8,10,13,16,17,20,23-nonaoxabicyclo[7.7.7]tricosane)-sodium tetrakis(3,5-bis(trifluoromethyl)phenyl)borate'
_space_group_crystal_system orthorhombic
_space_group_IT_number 61
_space_group_name_Hall '-P 2ac 2ab'
_space_group_name_H-M_alt 'P b c a'
_symmetry_space_group_name_Hall '-P 2ac 2ab'
_symmetry_space_group_name_H-M 'P b c a'
_atom_sites_solution_hydrogens geom
_atom_sites_solution_primary iterative
_audit_creation_date 2018-04-06
_audit_creation_method
;
Olex2 1.2
(compiled 2017.08.10 svn.r3458 for OlexSys, GUI svn.r5381)
;
_audit_update_record
;
2018-04-06 deposited with the CCDC.
2018-04-27 downloaded from the CCDC.
;
_cell_angle_alpha 90
_cell_angle_beta 90
_cell_angle_gamma 90
_cell_formula_units_Z 8
_cell_length_a 19.142(4)
_cell_length_b 24.665(5)
_cell_length_c 26.029(6)
_cell_measurement_reflns_used 9898
_cell_measurement_temperature 150(2)
_cell_measurement_theta_max 27.30
_cell_measurement_theta_min 2.65
_cell_volume 12289(5)
_computing_cell_refinement 'SAINT v8.37A (Bruker, 2015)'
_computing_data_reduction 'SAINT v8.37A (Bruker, 2015)'
_computing_molecular_graphics 'Olex2 (Dolomanov et al., 2009)'
_computing_publication_material 'Olex2 (Dolomanov et al., 2009)'
_computing_structure_refinement 'ShelXL (Sheldrick, 2015)'
_computing_structure_solution
;
Superflip (Palatinus & Chapuis, 2007;Palatinus & van der Lee, 2008;
Palatinus et al., 2012)
;
_diffrn_ambient_temperature 149.96
_diffrn_detector_area_resol_mean 8
_diffrn_measured_fraction_theta_full 0.999
_diffrn_measured_fraction_theta_max 0.998
_diffrn_measurement_device_type 'Bruker APEX-II CCD'
_diffrn_measurement_method '\f and \w scans'
_diffrn_radiation_monochromator graphite
_diffrn_radiation_type MoK\a
_diffrn_radiation_wavelength 0.71073
_diffrn_reflns_av_R_equivalents 0.0453
_diffrn_reflns_av_unetI/netI 0.0350
_diffrn_reflns_Laue_measured_fraction_full 0.999
_diffrn_reflns_Laue_measured_fraction_max 0.998
_diffrn_reflns_limit_h_max 21
_diffrn_reflns_limit_h_min -24
_diffrn_reflns_limit_k_max 31
_diffrn_reflns_limit_k_min -23
_diffrn_reflns_limit_l_max 26
_diffrn_reflns_limit_l_min -33
_diffrn_reflns_number 80330
_diffrn_reflns_point_group_measured_fraction_full 0.999
_diffrn_reflns_point_group_measured_fraction_max 0.998
_diffrn_reflns_theta_full 25.242
_diffrn_reflns_theta_max 27.019
_diffrn_reflns_theta_min 2.065
_diffrn_source 'sealed tube'
_diffrn_standards_number 0
_exptl_absorpt_coefficient_mu 0.153
_exptl_absorpt_correction_T_max 0.7455
_exptl_absorpt_correction_T_min 0.6847
_exptl_absorpt_correction_type none
_exptl_crystal_colour 'clear light colourless'
_exptl_crystal_colour_lustre clear
_exptl_crystal_colour_modifier light
_exptl_crystal_colour_primary colourless
_exptl_crystal_density_diffrn 1.488
_exptl_crystal_description block
_exptl_crystal_F_000 5584
_exptl_crystal_preparation 'Chloroform solution'
_exptl_crystal_recrystallization_method 'Solvent layering of hexane over chloroform solution'
_exptl_crystal_size_max 0.306
_exptl_crystal_size_mid 0.193
_exptl_crystal_size_min 0.124
_refine_diff_density_max 0.508
_refine_diff_density_min -0.388
_refine_diff_density_rms 0.050
_refine_ls_extinction_coef 0.00041(5)
_refine_ls_extinction_expression Fc^*^=kFc[1+0.001xFc^2^\l^3^/sin(2\q)]^-1/4^
_refine_ls_extinction_method 'SHELXL-2016/6 (Sheldrick 2016)'
_refine_ls_goodness_of_fit_ref 1.017
_refine_ls_hydrogen_treatment constr
_refine_ls_matrix_type full
_refine_ls_number_parameters 920
_refine_ls_number_reflns 13422
_refine_ls_number_restraints 0
_refine_ls_restrained_S_all 1.017
_refine_ls_R_factor_all 0.0734
_refine_ls_R_factor_gt 0.0451
_refine_ls_shift/su_max 0.001
_refine_ls_shift/su_mean 0.000
_refine_ls_structure_factor_coef Fsqd
_refine_ls_weighting_details 'w=1/[\s^2^(Fo^2^)+(0.0360P)^2^+9.3322P] where P=(Fo^2^+2Fc^2^)/3'
_refine_ls_weighting_scheme calc
_refine_ls_wR_factor_gt 0.0953
_refine_ls_wR_factor_ref 0.1113
_reflns_Friedel_coverage 0.000
_reflns_number_gt 9548
_reflns_number_total 13422
_reflns_threshold_expression 'I > 2\s(I)'
_cod_data_source_file c8sc01750f2.cif
_cod_data_source_block hl17072_0m
_cod_depositor_comments 'Adding full bibliography for 1549313--1549320.cif.'
_cod_database_code 1549314
_shelx_shelxl_version_number 2016/6
_shelx_space_group_comment
;
The symmetry employed for this shelxl refinement is uniquely defined
by the following loop, which should always be used as a source of
symmetry information in preference to the above space-group names.
They are only intended as comments.
;
_shelx_estimated_absorpt_t_max 0.981
_shelx_estimated_absorpt_t_min 0.955
_olex2_refinement_description
;
1. Fixed Uiso
 At 1.2 times of:
  All C(H) groups, All C(H,H) groups
2. Others
 Fixed Sof: F00J(0.5) F00K(0.5) F00R(0.5) F00T(0.5) F00U(0.5) F023(0.5)
 F02I(0.5) F02A(0.5) F02L(0.5) F1(0.5) F2(0.5) F3(0.5) F0AA(0.5) F6(0.5)
 F35(0.5) F2AA(0.5) F1AA(0.5) F5(0.5)
3.a Secondary CH2 refined with riding coordinates:
 C12(H12A,H12B), C13(H13A,H13B), C14(H14A,H14B), C15(H15A,H15B), C16(H16A,
 H16B), C23(H23A,H23B), C28(H28A,H28B), C32(H32A,H32B), C35(H35A,H35B),
 C51(H51A,H51B), C52(H52A,H52B), C53(H53A,H53B)
3.b Aromatic/amide H refined with riding coordinates:
 C4(H4), C5(H5), C6(H6), C10(H10), C11(H11), C18(H18), C20(H20), C21(H21),
 C27(H27), C33(H33), C34(H34), C36(H36), C37(H37), C38(H38), C39(H39), C42(H42),
  C43(H43), C45(H45), C47(H47), C48(H48), C54(H54), C55(H55)
;
_olex2_exptl_crystal_mounting_method Glowing
_olex2_submission_special_instructions 'No special instructions were received'

loop_
_space_group_symop_operation_xyz
'x, y, z'
'x+1/2, -y+1/2, -z'
'-x, y+1/2, -z+1/2'
'-x+1/2, -y, z+1/2'
'-x, -y, -z'
'-x-1/2, y-1/2, z'
'x, -y-1/2, z-1/2'
'x-1/2, y, -z-1/2'

loop_
_atom_site_label
_atom_site_type_symbol
_atom_site_fract_x
_atom_site_fract_y
_atom_site_fract_z
_atom_site_U_iso_or_equiv
_atom_site_adp_type
_atom_site_occupancy
_atom_site_site_symmetry_order
_atom_site_calc_flag
_atom_site_refinement_flags_posn
_atom_site_refinement_flags_occupancy
_atom_site_disorder_assembly
_atom_site_disorder_group
Na01 Na 0.44696(4) 0.48571(3) 0.74342(3) 0.02673(17) Uani 1 1 d . . . .
F002 F 0.53885(6) 0.59299(5) 0.55168(4) 0.0339(3) Uani 1 1 d . . . .
F003 F 0.46526(6) 0.55711(4) 0.49969(5) 0.0398(3) Uani 1 1 d . . . .
F004 F 0.56547(6) 0.58397(5) 0.47183(5) 0.0425(3) Uani 1 1 d . . . .
F00A F 0.54021(7) 0.70667(7) 0.75847(5) 0.0566(4) Uani 1 1 d . . . .
F00B F 0.57467(6) 0.72827(6) 0.68323(5) 0.0546(4) Uani 1 1 d . . . .
F00F F 0.54145(7) 0.64727(6) 0.69870(7) 0.0633(4) Uani 1 1 d . . . .
F00I F 0.50829(9) 0.81715(6) 0.40880(6) 0.0676(5) Uani 1 1 d . . . .
F00J F 0.1859(5) 0.7577(3) 0.4003(3) 0.0445(14) Uani 0.5 1 d . P A 1
F00K F 0.1118(5) 0.7959(4) 0.4514(4) 0.070(3) Uani 0.5 1 d . P A 1
F00L F 0.44314(10) 0.76807(7) 0.36293(6) 0.0794(6) Uani 1 1 d . . . .
F00M F 0.22304(8) 0.70136(7) 0.74515(6) 0.0720(5) Uani 1 1 d . . . .
F00O F 0.29654(9) 0.72242(8) 0.80212(5) 0.0759(5) Uani 1 1 d . . . .
F00P F 0.25057(10) 0.78379(6) 0.75572(7) 0.0867(6) Uani 1 1 d . . . .
F00Q F 0.55005(11) 0.74736(8) 0.37309(7) 0.1038(8) Uani 1 1 d . . . .
F00R F 0.1719(4) 0.8991(4) 0.6125(4) 0.071(2) Uani 0.5 1 d . P B 1
F00T F 0.2094(4) 0.9705(3) 0.5837(4) 0.109(4) Uani 0.5 1 d . P B 1
F00U F 0.0931(5) 0.7157(4) 0.4177(3) 0.104(4) Uani 0.5 1 d . P A 1
F023 F 0.2329(3) 0.9443(3) 0.6611(2) 0.088(2) Uani 0.5 1 d . P B 1
O005 O 0.39129(6) 0.53451(5) 0.67400(5) 0.0268(3) Uani 1 1 d . . . .
O006 O 0.54240(6) 0.54104(6) 0.77845(5) 0.0309(3) Uani 1 1 d . . . .
O007 O 0.52073(7) 0.48407(5) 0.66891(5) 0.0286(3) Uani 1 1 d . . . .
O008 O 0.31420(7) 0.49564(5) 0.78591(5) 0.0299(3) Uani 1 1 d . . . .
F009 F 0.09816(7) 0.58743(6) 0.56004(6) 0.0599(4) Uani 1 1 d . . . .
O00C O 0.39877(7) 0.40180(5) 0.76988(6) 0.0351(3) Uani 1 1 d . . . .
O00D O 0.40855(7) 0.54202(5) 0.80901(6) 0.0350(3) Uani 1 1 d . . . .
O00E O 0.57604(7) 0.44209(6) 0.73281(5) 0.0348(3) Uani 1 1 d . . . .
O00G O 0.31930(8) 0.58597(6) 0.76688(5) 0.0395(4) Uani 1 1 d . . . .
O00H O 0.49378(8) 0.39778(6) 0.68680(6) 0.0411(4) Uani 1 1 d . . . .
F00N F 0.17706(9) 0.59154(7) 0.61653(6) 0.0807(6) Uani 1 1 d . . . .
F02I F 0.5276(3) 0.9103(3) 0.5438(5) 0.107(4) Uani 0.5 1 d . P C 1
C1 C 0.27514(9) 0.72439(7) 0.54645(7) 0.0228(4) Uani 1 1 d . . . .
C2 C 0.40746(9) 0.72566(7) 0.52356(7) 0.0214(4) Uani 1 1 d . . . .
C3 C 0.36929(9) 0.73201(7) 0.62497(7) 0.0244(4) Uani 1 1 d . . . .
C4 C 0.43751(10) 0.72122(7) 0.64190(7) 0.0240(4) Uani 1 1 d . . . .
H4 H 0.473991 0.718902 0.617254 0.029 Uiso 1 1 calc R . . .
C5 C 0.24871(9) 0.67550(7) 0.56564(7) 0.0251(4) Uani 1 1 d . . . .
H5 H 0.273021 0.657921 0.592750 0.030 Uiso 1 1 calc R . . .
C6 C 0.43566(9) 0.67336(7) 0.52855(7) 0.0221(4) Uani 1 1 d . . . .
H6 H 0.421993 0.651767 0.557046 0.027 Uiso 1 1 calc R . . .
C7 C 0.52701(11) 0.69943(9) 0.70837(8) 0.0338(5) Uani 1 1 d . . . .
C8 C 0.60597(10) 0.41494(8) 0.64497(8) 0.0304(4) Uani 1 1 d . . . .
C9 C 0.30057(10) 0.56312(8) 0.85423(8) 0.0312(4) Uani 1 1 d . . . .
C10 C 0.35565(10) 0.92897(8) 0.58940(8) 0.0307(4) Uani 1 1 d . . . .
H10 H 0.357150 0.966853 0.595926 0.037 Uiso 1 1 calc R . . .
C11 C 0.63455(10) 0.45029(9) 0.60931(8) 0.0360(5) Uani 1 1 d . . . .
H11 H 0.620560 0.487248 0.608977 0.043 Uiso 1 1 calc R . . .
C12 C 0.43438(11) 0.53726(9) 0.62901(8) 0.0335(5) Uani 1 1 d . . . .
H12A H 0.466588 0.568556 0.631545 0.040 Uiso 1 1 calc R . . .
H12B H 0.404868 0.542167 0.598123 0.040 Uiso 1 1 calc R . . .
C13 C 0.47530(10) 0.48578(9) 0.62464(8) 0.0337(5) Uani 1 1 d . . . .
H13A H 0.443601 0.454069 0.624445 0.040 Uiso 1 1 calc R . . .
H13B H 0.503057 0.485549 0.592545 0.040 Uiso 1 1 calc R . . .
C14 C 0.31854(11) 0.45110(8) 0.82193(8) 0.0339(5) Uani 1 1 d . . . .
H14A H 0.274709 0.448373 0.841955 0.041 Uiso 1 1 calc R . . .
H14B H 0.357695 0.457011 0.846142 0.041 Uiso 1 1 calc R . . .
C15 C 0.33020(11) 0.39993(8) 0.79169(9) 0.0358(5) Uani 1 1 d . . . .
H15A H 0.325759 0.367970 0.814460 0.043 Uiso 1 1 calc R . . .
H15B H 0.294834 0.396881 0.764089 0.043 Uiso 1 1 calc R . . .
C16 C 0.52249(11) 0.57523(9) 0.82010(9) 0.0381(5) Uani 1 1 d . . . .
H16A H 0.552954 0.607638 0.821290 0.046 Uiso 1 1 calc R . . .
H16B H 0.527149 0.555508 0.853045 0.046 Uiso 1 1 calc R . . .
C17 C 0.22922(12) 0.92977(9) 0.61088(10) 0.0420(5) Uani 1 1 d . . . .
C18 C 0.23404(11) 0.58579(9) 0.85274(9) 0.0406(5) Uani 1 1 d . . . .
H18 H 0.212179 0.592201 0.820547 0.049 Uiso 1 1 calc R . . .
C19 C 0.14032(11) 0.74928(9) 0.44160(9) 0.0391(5) Uani 1 1 d . . . .
C20 C 0.31854(10) 0.73520(7) 0.66390(7) 0.0280(4) Uani 1 1 d . . . .
H20 H 0.271520 0.742332 0.654366 0.034 Uiso 1 1 calc R . . .
F01B F 0.20023(11) 0.55726(6) 0.54453(9) 0.1085(8) Uani 1 1 d . . . .
C21 C 0.50303(10) 0.68143(8) 0.45035(7) 0.0284(4) Uani 1 1 d . . . .
H21 H 0.535229 0.666950 0.426201 0.034 Uiso 1 1 calc R . . .
C22 C 0.29345(10) 0.90043(8) 0.59322(8) 0.0290(4) Uani 1 1 d . . . .
C23 C 0.34380(10) 0.57911(8) 0.67507(8) 0.0301(4) Uani 1 1 d . . . .
H23A H 0.318903 0.581361 0.641806 0.036 Uiso 1 1 calc R . . .
H23B H 0.370204 0.613239 0.679926 0.036 Uiso 1 1 calc R . . .
C24 C 0.18810(10) 0.65166(7) 0.54650(7) 0.0267(4) Uani 1 1 d . . . .
C25 C 0.55061(10) 0.43393(8) 0.68279(8) 0.0289(4) Uani 1 1 d . . . .
C26 C 0.47464(10) 0.73278(8) 0.44376(7) 0.0291(4) Uani 1 1 d . . . .
C27 C 0.40205(10) 0.71753(7) 0.73139(8) 0.0288(4) Uani 1 1 d . . . .
H27 H 0.413036 0.712800 0.766705 0.035 Uiso 1 1 calc R . . .
C28 C 0.29189(10) 0.57287(8) 0.71755(8) 0.0299(4) Uani 1 1 d . . . .
H28A H 0.251276 0.596564 0.710454 0.036 Uiso 1 1 calc R . . .
H28B H 0.275020 0.534925 0.718016 0.036 Uiso 1 1 calc R . . .
C29 C 0.33513(10) 0.54698(8) 0.80404(8) 0.0294(4) Uani 1 1 d . . . .
C30 C 0.41553(10) 0.90089(8) 0.57584(8) 0.0301(4) Uani 1 1 d . . . .
C31 C 0.33399(10) 0.72841(8) 0.71572(8) 0.0292(4) Uani 1 1 d . . . .
F02A F 0.4765(3) 0.98106(18) 0.5621(3) 0.074(2) Uani 0.5 1 d . P C 1
C32 C 0.41560(13) 0.35255(8) 0.74349(11) 0.0477(6) Uani 1 1 d . . . .
H32A H 0.384097 0.347643 0.713686 0.057 Uiso 1 1 calc R . . .
H32B H 0.409674 0.321192 0.766828 0.057 Uiso 1 1 calc R . . .
C33 C 0.33236(14) 0.55423(10) 0.90122(9) 0.0489(6) Uani 1 1 d . . . .
H33 H 0.377868 0.538949 0.902716 0.059 Uiso 1 1 calc R . . .
C34 C 0.70471(12) 0.37818(12) 0.57487(10) 0.0557(7) Uani 1 1 d . . . .
H34 H 0.737525 0.365355 0.550331 0.067 Uiso 1 1 calc R . . .
C35 C 0.49047(13) 0.35600(9) 0.72554(11) 0.0518(7) Uani 1 1 d . . . .
H35A H 0.521544 0.365161 0.754682 0.062 Uiso 1 1 calc R . . .
H35B H 0.505574 0.320809 0.711003 0.062 Uiso 1 1 calc R . . .
C36 C 0.19943(14) 0.59907(11) 0.89758(12) 0.0596(8) Uani 1 1 d . . . .
H36 H 0.153944 0.614402 0.896150 0.072 Uiso 1 1 calc R . . .
C37 C 0.67834(13) 0.34327(11) 0.61113(11) 0.0566(7) Uani 1 1 d . . . .
H37 H 0.693879 0.306709 0.612144 0.068 Uiso 1 1 calc R . . .
C38 C 0.29723(19) 0.56783(13) 0.94641(10) 0.0720(9) Uani 1 1 d . . . .
H38 H 0.318877 0.561816 0.978753 0.086 Uiso 1 1 calc R . . .
C39 C 0.23087(18) 0.59009(12) 0.94417(12) 0.0724(9) Uani 1 1 d . . . .
H39 H 0.207032 0.599159 0.975009 0.087 Uiso 1 1 calc R . . .
F02L F 0.5122(3) 0.9322(4) 0.6213(2) 0.1058(19) Uani 0.5 1 d . P C 1
C40 C 0.48298(9) 0.65194(7) 0.49324(7) 0.0233(4) Uani 1 1 d . . . .
C41 C 0.17648(9) 0.72367(7) 0.48638(8) 0.0268(4) Uani 1 1 d . . . .
C42 C 0.29095(10) 0.84509(7) 0.58268(7) 0.0272(4) Uani 1 1 d . . . .
H42 H 0.247407 0.826774 0.585024 0.033 Uiso 1 1 calc R . . .
C43 C 0.15096(9) 0.67558(7) 0.50694(7) 0.0264(4) Uani 1 1 d . . . .
H43 H 0.109257 0.659604 0.494198 0.032 Uiso 1 1 calc R . . .
C44 C 0.45358(10) 0.71376(7) 0.69384(7) 0.0259(4) Uani 1 1 d . . . .
C45 C 0.42798(10) 0.75429(7) 0.47953(7) 0.0270(4) Uani 1 1 d . . . .
H45 H 0.409475 0.789527 0.473868 0.032 Uiso 1 1 calc R . . .
C46 C 0.35064(9) 0.81552(7) 0.56873(7) 0.0240(4) Uani 1 1 d . . . .
C47 C 0.41311(10) 0.84527(7) 0.56623(7) 0.0275(4) Uani 1 1 d . . . .
H47 H 0.455159 0.826890 0.557700 0.033 Uiso 1 1 calc R . . .
C48 C 0.23706(9) 0.74751(7) 0.50587(8) 0.0263(4) Uani 1 1 d . . . .
H48 H 0.253092 0.780500 0.491172 0.032 Uiso 1 1 calc R . . .
C49 C 0.51283(10) 0.59710(8) 0.50360(7) 0.0274(4) Uani 1 1 d . . . .
C50 C 0.16553(11) 0.59769(9) 0.56654(9) 0.0407(5) Uani 1 1 d . . . .
C51 C 0.62725(10) 0.48449(10) 0.73860(9) 0.0421(6) Uani 1 1 d . . . .
H51A H 0.627178 0.508227 0.707930 0.051 Uiso 1 1 calc R . . .
H51B H 0.674455 0.468598 0.742416 0.051 Uiso 1 1 calc R . . .
C52 C 0.60868(10) 0.51669(11) 0.78559(9) 0.0441(6) Uani 1 1 d . . . .
H52A H 0.607509 0.492596 0.815998 0.053 Uiso 1 1 calc R . . .
H52B H 0.644360 0.545047 0.791599 0.053 Uiso 1 1 calc R . . .
C53 C 0.44791(11) 0.59186(9) 0.81184(10) 0.0437(6) Uani 1 1 d . . . .
H53A H 0.431259 0.614532 0.840740 0.052 Uiso 1 1 calc R . . .
H53B H 0.443128 0.612759 0.779555 0.052 Uiso 1 1 calc R . . .
C54 C 0.68387(11) 0.43176(11) 0.57382(9) 0.0473(6) Uani 1 1 d . . . .
H54 H 0.702970 0.455909 0.549104 0.057 Uiso 1 1 calc R . . .
C55 C 0.62914(12) 0.36128(9) 0.64622(10) 0.0449(6) Uani 1 1 d . . . .
H55 H 0.611070 0.337012 0.671251 0.054 Uiso 1 1 calc R . . .
C56 C 0.48415(13) 0.93001(9) 0.57281(12) 0.0521(7) Uani 1 1 d . . . .
C57 C 0.49366(13) 0.76580(9) 0.39771(9) 0.0418(5) Uani 1 1 d . . . .
C58 C 0.27677(12) 0.73428(9) 0.75453(9) 0.0412(5) Uani 1 1 d . . . .
B029 B 0.35053(11) 0.74906(8) 0.56526(8) 0.0229(4) Uani 1 1 d . . . .
F1 F 0.4999(6) 0.9404(6) 0.5223(3) 0.180(4) Uani 0.5 1 d . P C 2
F2 F 0.4893(4) 0.9745(3) 0.5943(6) 0.151(5) Uani 0.5 1 d . P C 2
F3 F 0.5382(3) 0.9014(2) 0.5850(5) 0.114(3) Uani 0.5 1 d . P C 2
F0AA F 0.1825(4) 0.8991(4) 0.6295(4) 0.120(4) Uani 0.5 1 d . P B 2
F6 F 0.2011(4) 0.9574(3) 0.5721(3) 0.080(3) Uani 0.5 1 d . P B 2
F35 F 0.2457(3) 0.9713(2) 0.6411(2) 0.0687(15) Uani 0.5 1 d . P B 2
F2AA F 0.1752(6) 0.7509(4) 0.4027(4) 0.104(4) Uani 0.5 1 d . P A 2
F1AA F 0.1240(5) 0.8016(3) 0.4513(4) 0.067(2) Uani 0.5 1 d . P A 2
F5 F 0.0777(3) 0.7291(4) 0.4352(3) 0.065(2) Uani 0.5 1 d . P A 2

loop_
_atom_site_aniso_label
_atom_site_aniso_U_11
_atom_site_aniso_U_22
_atom_site_aniso_U_33
_atom_site_aniso_U_23
_atom_site_aniso_U_13
_atom_site_aniso_U_12
Na01 0.0236(3) 0.0281(4) 0.0285(4) -0.0004(3) 0.0023(3) -0.0001(3)
F002 0.0388(6) 0.0360(6) 0.0268(6) 0.0016(5) -0.0053(5) 0.0104(5)
F003 0.0434(7) 0.0240(6) 0.0521(8) -0.0045(5) -0.0058(6) 0.0000(5)
F004 0.0446(7) 0.0462(7) 0.0366(7) -0.0025(6) 0.0119(6) 0.0198(6)
F00A 0.0448(8) 0.0963(11) 0.0286(7) 0.0007(7) -0.0126(6) 0.0029(8)
F00B 0.0320(7) 0.0830(10) 0.0488(9) 0.0208(8) -0.0048(6) -0.0112(7)
F00F 0.0507(8) 0.0449(8) 0.0943(12) -0.0114(8) -0.0242(8) 0.0176(7)
F00I 0.1070(13) 0.0499(9) 0.0459(9) 0.0148(7) 0.0021(9) -0.0321(9)
F00J 0.049(3) 0.061(2) 0.024(3) 0.0103(19) 0.003(2) 0.012(2)
F00K 0.059(4) 0.095(6) 0.056(4) 0.038(4) 0.029(3) 0.056(4)
F00L 0.1096(14) 0.0903(12) 0.0382(9) 0.0330(8) -0.0285(9) -0.0388(10)
F00M 0.0508(9) 0.0994(13) 0.0658(11) -0.0202(10) 0.0269(8) -0.0124(9)
F00O 0.0681(10) 0.1304(16) 0.0292(8) 0.0045(9) 0.0147(7) 0.0223(10)
F00P 0.1114(14) 0.0597(10) 0.0889(13) 0.0035(9) 0.0579(11) 0.0422(10)
F00Q 0.1290(16) 0.1000(14) 0.0823(13) 0.0514(11) 0.0745(13) 0.0457(13)
F00R 0.0272(19) 0.059(4) 0.127(5) -0.035(4) 0.009(3) 0.010(2)
F00T 0.091(5) 0.052(3) 0.185(10) 0.067(5) 0.083(6) 0.046(3)
F00U 0.148(8) 0.078(5) 0.087(6) 0.043(4) -0.087(5) -0.066(5)
F023 0.068(3) 0.138(6) 0.057(3) -0.052(3) 0.002(2) 0.040(4)
O005 0.0273(6) 0.0294(7) 0.0237(7) 0.0012(6) 0.0026(5) 0.0056(5)
O006 0.0229(6) 0.0393(8) 0.0304(8) -0.0084(6) -0.0009(6) 0.0005(6)
O007 0.0269(6) 0.0320(7) 0.0269(7) -0.0079(6) -0.0025(6) 0.0038(6)
O008 0.0346(7) 0.0256(7) 0.0295(8) -0.0022(6) 0.0029(6) -0.0027(6)
F009 0.0473(8) 0.0599(9) 0.0724(10) 0.0285(8) -0.0169(7) -0.0290(7)
O00C 0.0324(7) 0.0259(7) 0.0471(9) 0.0001(6) 0.0148(7) 0.0001(6)
O00D 0.0241(7) 0.0284(7) 0.0525(10) -0.0067(7) 0.0095(6) -0.0015(6)
O00E 0.0334(7) 0.0436(8) 0.0273(8) -0.0029(6) 0.0006(6) 0.0058(6)
O00G 0.0651(10) 0.0263(7) 0.0271(8) -0.0021(6) -0.0023(7) -0.0015(7)
O00H 0.0386(8) 0.0401(8) 0.0446(9) -0.0020(7) 0.0104(7) -0.0112(7)
F00N 0.0785(11) 0.0994(13) 0.0643(11) 0.0564(10) -0.0308(9) -0.0503(10)
F02I 0.061(4) 0.057(4) 0.204(9) -0.080(5) 0.093(5) -0.032(3)
C1 0.0248(9) 0.0210(9) 0.0228(10) -0.0012(7) 0.0027(7) 0.0042(7)
C2 0.0220(8) 0.0215(8) 0.0207(9) -0.0017(7) -0.0031(7) -0.0011(7)
C3 0.0291(9) 0.0183(8) 0.0259(10) -0.0023(7) 0.0004(8) 0.0021(7)
C4 0.0276(9) 0.0219(9) 0.0226(10) -0.0013(7) 0.0012(8) -0.0015(7)
C5 0.0262(9) 0.0259(9) 0.0233(10) 0.0028(8) 0.0010(8) 0.0026(8)
C6 0.0235(9) 0.0224(9) 0.0205(9) 0.0001(7) -0.0014(7) -0.0014(7)
C7 0.0368(11) 0.0388(11) 0.0258(11) 0.0012(9) -0.0042(9) -0.0012(9)
C8 0.0225(9) 0.0386(11) 0.0300(11) -0.0112(9) 0.0002(8) 0.0019(8)
C9 0.0314(10) 0.0321(10) 0.0302(11) -0.0061(9) 0.0061(8) -0.0022(8)
C10 0.0392(11) 0.0202(9) 0.0326(11) -0.0043(8) 0.0000(9) 0.0022(8)
C11 0.0248(9) 0.0505(13) 0.0326(12) -0.0039(10) 0.0031(9) 0.0005(9)
C12 0.0340(10) 0.0449(12) 0.0216(10) 0.0029(9) 0.0035(8) 0.0049(9)
C13 0.0320(10) 0.0453(12) 0.0238(11) -0.0082(9) -0.0015(8) 0.0034(9)
C14 0.0328(10) 0.0329(10) 0.0359(12) 0.0061(9) 0.0105(9) -0.0008(9)
C15 0.0326(11) 0.0301(10) 0.0446(13) 0.0037(9) 0.0134(9) -0.0042(8)
C16 0.0332(11) 0.0388(12) 0.0422(13) -0.0120(10) 0.0043(10) -0.0069(9)
C17 0.0376(12) 0.0354(12) 0.0529(15) -0.0109(11) 0.0052(11) 0.0083(10)
C18 0.0339(11) 0.0392(12) 0.0487(14) -0.0101(10) 0.0110(10) 0.0008(9)
C19 0.0308(11) 0.0419(12) 0.0445(14) 0.0147(11) -0.0105(10) -0.0040(10)
C20 0.0293(9) 0.0270(9) 0.0276(11) -0.0033(8) -0.0004(8) 0.0049(8)
F01B 0.1269(17) 0.0272(8) 0.172(2) 0.0203(10) 0.0783(16) 0.0080(9)
C21 0.0312(10) 0.0350(10) 0.0191(10) -0.0026(8) 0.0017(8) -0.0006(8)
C22 0.0321(10) 0.0263(9) 0.0284(11) -0.0023(8) 0.0000(8) 0.0077(8)
C23 0.0332(10) 0.0259(10) 0.0312(11) 0.0016(8) -0.0025(9) 0.0050(8)
C24 0.0262(9) 0.0266(9) 0.0274(10) 0.0029(8) 0.0055(8) 0.0004(8)
C25 0.0260(9) 0.0300(10) 0.0308(11) -0.0049(8) 0.0017(8) -0.0003(8)
C26 0.0361(10) 0.0324(10) 0.0189(10) 0.0028(8) -0.0001(8) -0.0015(8)
C27 0.0398(11) 0.0251(9) 0.0215(10) -0.0023(8) -0.0020(8) 0.0009(8)
C28 0.0238(9) 0.0301(10) 0.0357(12) -0.0005(9) -0.0024(8) 0.0037(8)
C29 0.0279(10) 0.0277(10) 0.0324(11) -0.0046(8) 0.0037(8) -0.0007(8)
C30 0.0313(10) 0.0251(9) 0.0339(11) -0.0037(8) 0.0022(9) 0.0001(8)
C31 0.0375(11) 0.0260(9) 0.0240(10) -0.0038(8) 0.0040(8) 0.0025(8)
F02A 0.056(2) 0.025(2) 0.140(6) 0.021(3) 0.006(3) -0.0165(18)
C32 0.0513(14) 0.0211(10) 0.0708(18) -0.0003(11) 0.0252(13) 0.0005(9)
C33 0.0562(15) 0.0581(15) 0.0324(13) -0.0066(11) 0.0001(11) 0.0078(12)
C34 0.0318(12) 0.087(2) 0.0488(16) -0.0329(15) 0.0064(11) 0.0099(13)
C35 0.0540(14) 0.0263(11) 0.0751(19) 0.0070(11) 0.0273(13) 0.0089(10)
C36 0.0503(15) 0.0549(16) 0.074(2) -0.0197(15) 0.0302(15) 0.0011(12)
C37 0.0415(13) 0.0544(15) 0.074(2) -0.0247(14) 0.0105(13) 0.0110(12)
C38 0.111(3) 0.077(2) 0.0276(14) -0.0090(14) 0.0084(15) 0.0027(19)
C39 0.094(2) 0.0663(19) 0.057(2) -0.0183(15) 0.0453(18) -0.0011(17)
F02L 0.071(3) 0.144(5) 0.103(4) 0.026(4) -0.048(3) -0.059(4)
C40 0.0238(9) 0.0243(9) 0.0217(10) -0.0022(7) -0.0030(7) 0.0005(7)
C41 0.0247(9) 0.0267(9) 0.0288(11) 0.0039(8) -0.0019(8) 0.0047(8)
C42 0.0274(9) 0.0250(9) 0.0294(11) -0.0007(8) -0.0010(8) 0.0013(8)
C43 0.0214(9) 0.0286(10) 0.0291(11) 0.0007(8) 0.0007(8) -0.0010(7)
C44 0.0302(10) 0.0231(9) 0.0244(10) -0.0009(8) -0.0034(8) -0.0012(8)
C45 0.0334(10) 0.0226(9) 0.0250(10) 0.0014(8) -0.0052(8) 0.0003(8)
C46 0.0268(9) 0.0234(9) 0.0218(10) 0.0013(7) -0.0014(8) 0.0026(7)
C47 0.0271(9) 0.0246(9) 0.0309(11) -0.0029(8) 0.0006(8) 0.0041(8)
C48 0.0264(9) 0.0212(9) 0.0312(11) 0.0037(8) -0.0005(8) 0.0016(7)
C49 0.0290(10) 0.0320(10) 0.0210(10) -0.0032(8) 0.0007(8) 0.0040(8)
C50 0.0373(12) 0.0359(12) 0.0490(15) 0.0134(11) -0.0001(10) -0.0075(9)
C51 0.0198(9) 0.0675(15) 0.0390(13) -0.0168(12) -0.0018(9) 0.0031(10)
C52 0.0223(10) 0.0725(16) 0.0375(13) -0.0173(12) -0.0045(9) 0.0039(10)
C53 0.0339(11) 0.0299(11) 0.0673(17) -0.0135(11) 0.0084(11) -0.0045(9)
C54 0.0293(11) 0.0809(18) 0.0317(13) -0.0066(12) 0.0031(9) -0.0016(12)
C55 0.0372(12) 0.0395(12) 0.0580(16) -0.0087(11) 0.0092(11) 0.0053(10)
C56 0.0408(13) 0.0321(12) 0.084(2) -0.0109(13) 0.0076(14) -0.0049(10)
C57 0.0567(14) 0.0397(12) 0.0290(12) 0.0060(10) 0.0067(11) -0.0004(11)
C58 0.0471(13) 0.0453(13) 0.0312(12) -0.0039(10) 0.0072(10) 0.0105(11)
B029 0.0237(10) 0.0205(9) 0.0244(11) 0.0017(8) -0.0011(8) 0.0015(8)
F1 0.147(7) 0.271(12) 0.121(5) 0.038(8) 0.044(5) -0.120(7)
F2 0.060(4) 0.094(6) 0.298(12) -0.143(7) 0.067(7) -0.039(4)
F3 0.035(2) 0.067(3) 0.239(9) 0.003(5) -0.015(5) -0.0107(19)
F0AA 0.105(7) 0.047(4) 0.209(10) 0.042(5) 0.127(6) 0.027(4)
F6 0.048(2) 0.102(6) 0.091(3) -0.009(3) -0.025(2) 0.048(3)
F35 0.048(2) 0.071(3) 0.087(5) -0.053(3) 0.006(3) 0.017(2)
F2AA 0.064(5) 0.209(9) 0.039(4) 0.048(5) 0.007(3) 0.060(6)
F1AA 0.072(4) 0.032(3) 0.096(6) 0.027(3) -0.025(3) 0.003(3)
F5 0.0342(17) 0.078(5) 0.082(5) 0.044(3) -0.042(2) -0.021(2)

loop_
_atom_type_symbol
_atom_type_description
_atom_type_scat_dispersion_real
_atom_type_scat_dispersion_imag
_atom_type_scat_source
C C 0.0033 0.0016 'International Tables Vol C Tables 4.2.6.8 and 6.1.1.4'
H H 0.0000 0.0000 'International Tables Vol C Tables 4.2.6.8 and 6.1.1.4'
B B 0.0013 0.0007 'International Tables Vol C Tables 4.2.6.8 and 6.1.1.4'
F F 0.0171 0.0103 'International Tables Vol C Tables 4.2.6.8 and 6.1.1.4'
Na Na 0.0362 0.0249 'International Tables Vol C Tables 4.2.6.8 and 6.1.1.4'
O O 0.0106 0.0060 'International Tables Vol C Tables 4.2.6.8 and 6.1.1.4'

loop_
_geom_angle_atom_site_label_1
_geom_angle_atom_site_label_2
_geom_angle_atom_site_label_3
_geom_angle
O005 Na01 O006 109.18(5)
O005 Na01 O008 81.42(5)
O005 Na01 O00E 121.55(5)
O005 Na01 O00H 97.73(5)
O005 Na01 C25 96.68(6)
O005 Na01 C29 80.29(5)
O006 Na01 O008 118.88(5)
O006 Na01 O00E 65.17(5)
O006 Na01 O00H 113.06(5)
O006 Na01 C25 86.36(5)
O006 Na01 C29 93.12(5)
O007 Na01 O005 70.35(5)
O007 Na01 O006 82.63(5)
O007 Na01 O008 149.35(5)
O007 Na01 O00E 51.25(5)
O007 Na01 O00H 50.69(5)
O007 Na01 C25 29.74(5)
O007 Na01 C29 146.85(6)
O008 Na01 C25 154.02(5)
O008 Na01 C29 27.41(4)
O00C Na01 O005 118.72(6)
O00C Na01 O006 131.86(6)
O00C Na01 O007 116.71(5)
O00C Na01 O008 66.77(4)
O00C Na01 O00E 92.17(5)
O00C Na01 O00H 66.21(5)
O00C Na01 C25 92.33(6)
O00C Na01 C29 90.53(5)
O00D Na01 O005 96.44(6)
O00D Na01 O006 68.28(5)
O00D Na01 O007 142.31(6)
O00D Na01 O008 50.61(4)
O00D Na01 O00C 100.71(6)
O00D Na01 O00E 126.99(5)
O00D Na01 O00H 164.21(6)
O00D Na01 C25 154.13(6)
O00D Na01 C29 26.23(5)
O00E Na01 O008 155.30(5)
O00E Na01 O00H 48.70(4)
O00E Na01 C25 29.21(5)
O00E Na01 C29 152.51(6)
O00H Na01 O008 125.15(5)
O00H Na01 C25 29.09(5)
O00H Na01 C29 152.55(5)
C25 Na01 C29 176.58(6)
C12 O005 Na01 112.36(11)
C23 O005 Na01 130.50(11)
C23 O005 C12 110.23(14)
C16 O006 Na01 114.34(11)
C52 O006 Na01 118.65(13)
C52 O006 C16 113.01(15)
C13 O007 Na01 106.87(11)
C25 O007 Na01 92.66(10)
C25 O007 C13 118.33(15)
C14 O008 Na01 97.95(10)
C29 O008 Na01 87.28(10)
C29 O008 C14 116.67(15)
C15 O00C Na01 120.06(11)
C15 O00C C32 111.67(15)
C32 O00C Na01 120.94(12)
C29 O00D Na01 107.39(11)
C29 O00D C53 116.67(15)
C53 O00D Na01 112.45(12)
C25 O00E Na01 80.52(10)
C25 O00E C51 115.89(16)
C51 O00E Na01 108.75(11)
C29 O00G C28 123.23(15)
C25 O00H Na01 78.11(10)
C25 O00H C35 122.47(18)
C35 O00H Na01 99.96(12)
C5 C1 C48 115.50(17)
C5 C1 B029 122.06(16)
C48 C1 B029 122.03(16)
C6 C2 B029 121.11(16)
C45 C2 C6 115.50(16)
C45 C2 B029 123.29(16)
C4 C3 C20 115.29(17)
C4 C3 B029 123.14(16)
C20 C3 B029 120.95(16)
C3 C4 H4 118.9
C44 C4 C3 122.21(17)
C44 C4 H4 118.9
C1 C5 H5 118.8
C24 C5 C1 122.49(17)
C24 C5 H5 118.8
C2 C6 H6 118.8
C40 C6 C2 122.47(17)
C40 C6 H6 118.8
F00A C7 C44 113.03(17)
F00B C7 F00A 106.16(17)
F00B C7 F00F 106.24(18)
F00B C7 C44 113.17(17)
F00F C7 F00A 105.78(17)
F00F C7 C44 111.89(17)
C11 C8 C25 120.99(18)
C11 C8 C55 119.11(19)
C55 C8 C25 119.90(19)
C18 C9 C29 118.72(19)
C33 C9 C18 119.4(2)
C33 C9 C29 121.84(19)
C22 C10 H10 120.8
C30 C10 H10 120.8
C30 C10 C22 118.35(17)
C8 C11 H11 119.9
C8 C11 C54 120.2(2)
C54 C11 H11 119.9
O005 C12 H12A 109.9
O005 C12 H12B 109.9
O005 C12 C13 108.84(16)
H12A C12 H12B 108.3
C13 C12 H12A 109.9
C13 C12 H12B 109.9
O007 C13 C12 106.23(16)
O007 C13 H13A 110.5
O007 C13 H13B 110.5
C12 C13 H13A 110.5
C12 C13 H13B 110.5
H13A C13 H13B 108.7
O008 C14 H14A 110.1
O008 C14 H14B 110.1
O008 C14 C15 107.85(17)
H14A C14 H14B 108.5
C15 C14 H14A 110.1
C15 C14 H14B 110.1
O00C C15 C14 108.46(16)
O00C C15 H15A 110.0
O00C C15 H15B 110.0
C14 C15 H15A 110.0
C14 C15 H15B 110.0
H15A C15 H15B 108.4
O006 C16 H16A 110.1
O006 C16 H16B 110.1
O006 C16 C53 107.89(17)
H16A C16 H16B 108.4
C53 C16 H16A 110.1
C53 C16 H16B 110.1
F00R C17 F023 99.4(5)
F00R C17 C22 114.2(4)
F00T C17 F00R 102.6(6)
F00T C17 F023 109.7(5)
F00T C17 C22 116.8(4)
F023 C17 C22 112.4(3)
F0AA C17 C22 114.1(5)
F0AA C17 F6 108.1(6)
F0AA C17 F35 113.6(6)
F6 C17 C22 110.2(4)
F35 C17 C22 111.0(3)
F35 C17 F6 98.7(4)
C9 C18 H18 119.6
C36 C18 C9 120.7(2)
C36 C18 H18 119.6
F00J C19 C41 111.9(4)
F00K C19 F00J 106.3(5)
F00K C19 F00U 110.2(7)
F00K C19 C41 114.6(5)
F00U C19 F00J 98.7(5)
F00U C19 C41 113.8(5)
F2AA C19 C41 114.2(5)
F2AA C19 F1AA 104.5(7)
F2AA C19 F5 114.2(7)
F1AA C19 C41 111.4(5)
F5 C19 C41 111.3(4)
F5 C19 F1AA 100.2(6)
C3 C20 H20 118.5
C31 C20 C3 123.04(18)
C31 C20 H20 118.5
C26 C21 H21 121.0
C40 C21 H21 121.0
C40 C21 C26 118.00(18)
C10 C22 C17 118.76(17)
C10 C22 C42 120.86(17)
C42 C22 C17 120.34(18)
O005 C23 H23A 109.4
O005 C23 H23B 109.4
O005 C23 C28 111.02(16)
H23A C23 H23B 108.0
C28 C23 H23A 109.4
C28 C23 H23B 109.4
C5 C24 C50 119.49(18)
C43 C24 C5 120.95(17)
C43 C24 C50 119.43(18)
O007 C25 Na01 57.60(9)
O007 C25 O00H 105.11(15)
O007 C25 C8 112.78(16)
O00E C25 Na01 70.27(9)
O00E C25 O007 104.63(15)
O00E C25 O00H 106.82(16)
O00E C25 C8 113.75(16)
O00H C25 Na01 72.80(10)
O00H C25 C8 113.00(16)
C8 C25 Na01 170.32(14)
C21 C26 C45 121.00(17)
C21 C26 C57 120.05(18)
C45 C26 C57 118.95(18)
C31 C27 H27 121.0
C31 C27 C44 118.07(18)
C44 C27 H27 121.0
O00G C28 C23 113.49(16)
O00G C28 H28A 108.9
O00G C28 H28B 108.9
C23 C28 H28A 108.9
C23 C28 H28B 108.9
H28A C28 H28B 107.7
O008 C29 Na01 65.31(9)
O008 C29 O00D 103.59(14)
O008 C29 C9 113.58(16)
O00D C29 Na01 46.38(8)
O00D C29 C9 112.13(16)
O00G C29 Na01 97.74(11)
O00G C29 O008 108.95(16)
O00G C29 O00D 109.74(16)
O00G C29 C9 108.71(16)
C9 C29 Na01 151.50(14)
C10 C30 C47 120.66(18)
C10 C30 C56 119.93(18)
C47 C30 C56 119.39(18)
C20 C31 C27 120.44(18)
C20 C31 C58 119.15(19)
C27 C31 C58 120.39(19)
O00C C32 H32A 110.0
O00C C32 H32B 110.0
O00C C32 C35 108.31(18)
H32A C32 H32B 108.4
C35 C32 H32A 110.0
C35 C32 H32B 110.0
C9 C33 H33 120.2
C9 C33 C38 119.7(3)
C38 C33 H33 120.2
C37 C34 H34 119.8
C37 C34 C54 120.5(2)
C54 C34 H34 119.8
O00H C35 C32 107.3(2)
O00H C35 H35A 110.2
O00H C35 H35B 110.2
C32 C35 H35A 110.2
C32 C35 H35B 110.2
H35A C35 H35B 108.5
C18 C36 H36 120.1
C39 C36 C18 119.9(3)
C39 C36 H36 120.1
C34 C37 H37 119.9
C34 C37 C55 120.1(2)
C55 C37 H37 119.9
C33 C38 H38 119.9
C39 C38 C33 120.1(3)
C39 C38 H38 119.9
C36 C39 C38 120.2(2)
C36 C39 H39 119.9
C38 C39 H39 119.9
C6 C40 C49 118.22(16)
C21 C40 C6 120.78(17)
C21 C40 C49 120.98(17)
C43 C41 C19 119.86(17)
C43 C41 C48 120.77(17)
C48 C41 C19 119.33(17)
C22 C42 H42 118.9
C22 C42 C46 122.15(18)
C46 C42 H42 118.9
C24 C43 C41 118.03(17)
C24 C43 H43 121.0
C41 C43 H43 121.0
C4 C44 C7 118.78(17)
C27 C44 C4 120.95(17)
C27 C44 C7 120.22(17)
C2 C45 H45 118.9
C26 C45 C2 122.22(17)
C26 C45 H45 118.9
C42 C46 C47 115.71(16)
C42 C46 B029 122.15(16)
C47 C46 B029 121.34(16)
C30 C47 C46 122.25(17)
C30 C47 H47 118.9
C46 C47 H47 118.9
C1 C48 H48 118.9
C41 C48 C1 122.25(17)
C41 C48 H48 118.9
F002 C49 C40 112.12(15)
F003 C49 F002 105.34(15)
F003 C49 C40 113.03(15)
F004 C49 F002 106.01(15)
F004 C49 F003 106.52(15)
F004 C49 C40 113.22(16)
F009 C50 F00N 105.38(18)
F009 C50 F01B 106.8(2)
F009 C50 C24 114.02(18)
F00N C50 C24 113.32(19)
F01B C50 F00N 104.7(2)
F01B C50 C24 111.95(18)
O00E C51 H51A 110.1
O00E C51 H51B 110.1
O00E C51 C52 107.95(17)
H51A C51 H51B 108.4
C52 C51 H51A 110.1
C52 C51 H51B 110.1
O006 C52 C51 109.25(17)
O006 C52 H52A 109.8
O006 C52 H52B 109.8
C51 C52 H52A 109.8
C51 C52 H52B 109.8
H52A C52 H52B 108.3
O00D C53 C16 105.72(17)
O00D C53 H53A 110.6
O00D C53 H53B 110.6
C16 C53 H53A 110.6
C16 C53 H53B 110.6
H53A C53 H53B 108.7
C11 C54 H54 120.2
C34 C54 C11 119.7(2)
C34 C54 H54 120.2
C8 C55 H55 119.8
C37 C55 C8 120.3(2)
C37 C55 H55 119.8
F02I C56 C30 116.0(3)
F02I C56 F02A 109.2(5)
F02I C56 F02L 108.4(5)
F02A C56 C30 112.2(3)
F02A C56 F02L 101.7(4)
F02L C56 C30 108.2(3)
F1 C56 C30 109.4(4)
F2 C56 C30 118.1(3)
F2 C56 F1 104.5(6)
F2 C56 F3 108.1(6)
F3 C56 C30 115.3(3)
F3 C56 F1 99.3(5)
F00I C57 F00Q 105.0(2)
F00I C57 C26 113.36(18)
F00L C57 F00I 105.18(19)
F00L C57 F00Q 106.0(2)
F00L C57 C26 113.15(19)
F00Q C57 C26 113.34(19)
F00M C58 C31 112.47(18)
F00O C58 F00M 104.9(2)
F00O C58 C31 113.55(19)
F00P C58 F00M 105.9(2)
F00P C58 F00O 106.9(2)
F00P C58 C31 112.52(19)
C1 B029 C2 104.83(14)
C1 B029 C3 112.22(15)
C1 B029 C46 112.81(15)
C2 B029 C3 112.86(15)
C46 B029 C2 112.72(15)
C46 B029 C3 101.68(14)

loop_
_geom_bond_atom_site_label_1
_geom_bond_atom_site_label_2
_geom_bond_distance
Na01 O005 2.4185(15)
Na01 O006 2.4559(15)
Na01 O007 2.3996(15)
Na01 O008 2.7822(16)
Na01 O00C 2.3681(16)
Na01 O00D 2.3203(16)
Na01 O00E 2.7092(16)
Na01 O00H 2.7713(17)
Na01 C25 2.839(2)
Na01 C29 3.059(2)
F002 C49 1.351(2)
F003 C49 1.346(2)
F004 C49 1.343(2)
F00A C7 1.340(2)
F00B C7 1.329(2)
F00F C7 1.340(2)
F00I C57 1.329(3)
F00J C19 1.399(10)
F00K C19 1.299(9)
F00L C57 1.326(3)
F00M C58 1.333(3)
F00O C58 1.328(3)
F00P C58 1.320(3)
F00Q C57 1.335(3)
F00R C17 1.333(7)
F00T C17 1.287(7)
F00U C19 1.376(9)
F023 C17 1.357(6)
O005 C12 1.434(2)
O005 C23 1.427(2)
O006 C16 1.425(2)
O006 C52 1.416(2)
O007 C13 1.444(2)
O007 C25 1.410(2)
O008 C14 1.447(2)
O008 C29 1.410(2)
F009 C50 1.325(2)
O00C C15 1.431(2)
O00C C32 1.432(2)
O00D C29 1.417(2)
O00D C53 1.444(2)
O00E C25 1.405(2)
O00E C51 1.441(3)
O00G C28 1.424(2)
O00G C29 1.397(2)
O00H C25 1.410(2)
O00H C35 1.443(3)
F00N C50 1.328(3)
F02I C56 1.224(5)
C1 C5 1.400(2)
C1 C48 1.404(3)
C1 B029 1.641(3)
C2 C6 1.404(2)
C2 C45 1.402(3)
C2 B029 1.643(3)
C3 C4 1.404(3)
C3 C20 1.406(3)
C3 B029 1.650(3)
C4 H4 0.9500
C4 C44 1.399(3)
C5 H5 0.9500
C5 C24 1.393(3)
C6 H6 0.9500
C6 C40 1.394(2)
C7 C44 1.498(3)
C8 C11 1.386(3)
C8 C25 1.520(3)
C8 C55 1.396(3)
C9 C18 1.391(3)
C9 C29 1.517(3)
C9 C33 1.384(3)
C10 H10 0.9500
C10 C22 1.387(3)
C10 C30 1.385(3)
C11 H11 0.9500
C11 C54 1.398(3)
C12 H12A 0.9900
C12 H12B 0.9900
C12 C13 1.496(3)
C13 H13A 0.9900
C13 H13B 0.9900
C14 H14A 0.9900
C14 H14B 0.9900
C14 C15 1.504(3)
C15 H15A 0.9900
C15 H15B 0.9900
C16 H16A 0.9900
C16 H16B 0.9900
C16 C53 1.501(3)
C17 C22 1.499(3)
C17 F0AA 1.268(8)
C17 F6 1.330(7)
C17 F35 1.329(5)
C18 H18 0.9500
C18 C36 1.381(3)
C19 C41 1.495(3)
C19 F2AA 1.214(12)
C19 F1AA 1.351(9)
C19 F5 1.309(7)
C20 H20 0.9500
C20 C31 1.391(3)
F01B C50 1.328(3)
C21 H21 0.9500
C21 C26 1.389(3)
C21 C40 1.387(3)
C22 C42 1.393(3)
C23 H23A 0.9900
C23 H23B 0.9900
C23 C28 1.494(3)
C24 C43 1.383(3)
C24 C50 1.494(3)
C26 C45 1.395(3)
C26 C57 1.494(3)
C27 H27 0.9500
C27 C31 1.391(3)
C27 C44 1.392(3)
C28 H28A 0.9900
C28 H28B 0.9900
C30 C47 1.395(3)
C30 C56 1.499(3)
C31 C58 1.497(3)
F02A C56 1.298(5)
C32 H32A 0.9900
C32 H32B 0.9900
C32 C35 1.510(3)
C33 H33 0.9500
C33 C38 1.396(4)
C34 H34 0.9500
C34 C37 1.374(4)
C34 C54 1.381(4)
C35 H35A 0.9900
C35 H35B 0.9900
C36 H36 0.9500
C36 C39 1.372(4)
C37 H37 0.9500
C37 C55 1.385(3)
C38 H38 0.9500
C38 C39 1.385(5)
C39 H39 0.9500
F02L C56 1.373(5)
C40 C49 1.493(3)
C41 C43 1.390(3)
C41 C48 1.396(3)
C42 H42 0.9500
C42 C46 1.403(3)
C43 H43 0.9500
C45 H45 0.9500
C46 C47 1.405(3)
C46 B029 1.642(3)
C47 H47 0.9500
C48 H48 0.9500
C51 H51A 0.9900
C51 H51B 0.9900
C51 C52 1.501(3)
C52 H52A 0.9900
C52 H52B 0.9900
C53 H53A 0.9900
C53 H53B 0.9900
C54 H54 0.9500
C55 H55 0.9500
C56 F1 1.373(7)
C56 F2 1.236(6)
C56 F3 1.293(6)
